data_4125537
loop_
_publ_author_name
'Derrick, Jeffrey S.'
'Lee, Jiwan'
'Lee, Shin Jung C.'
'Kim, Yujeong'
'Nam, Eunju'
'Tak, Hyeonwoo'
'Kang, Juhye'
'Lee, Misun'
'Kim, Sun Hee'
'Park, Kiyoung'
'Cho, Jaeheung'
'Lim, Mi Hee'

_publ_section_title
;
 Mechanistic Insights into Tunable Metal-Mediated Hydrolysis of Amyloid-\b
 Peptides.
;
_journal_issue 6
_journal_name_full 'Journal of the American Chemical Society'
_journal_page_first 2234
_journal_page_last 2244
_journal_paper_doi 10.1021/jacs.6b09681
_journal_volume 139
_journal_year 2017
_chemical_formula_sum 'C14 H32 Co N6 O6'
_chemical_formula_weight 439.38
_chemical_name_common Co(14-TMC)(NO3)2
_space_group_crystal_system orthorhombic
_space_group_IT_number 33
_space_group_name_Hall 'P 2c -2n'
_space_group_name_H-M_alt 'P n a 21'
_symmetry_space_group_name_Hall 'P 2c -2n'
_symmetry_space_group_name_H-M 'P n a 21'
_atom_sites_solution_hydrogens geom
_cell_angle_alpha 90
_cell_angle_beta 90
_cell_angle_gamma 90
_cell_formula_units_Z 4
_cell_length_a 17.0670(8)
_cell_length_b 12.9148(6)
_cell_length_c 8.7358(5)
_cell_measurement_reflns_used 6893
_cell_measurement_temperature 113.(2)
_cell_measurement_theta_max 25.9869
_cell_measurement_theta_min 2.8151
_cell_volume 1925.52(17)
_computing_cell_refinement 'SAINT V8.34A (Bruker AXS Inc., 2013)'
_computing_data_collection 'Bruker APEX2'
_computing_data_reduction 'SAINT V8.34A (Bruker AXS Inc., 2013)'
_computing_structure_refinement 'SHELXL-2014 (Sheldrick, 2014)'
_diffrn_ambient_temperature 113.(2)
_diffrn_detector_area_resol_mean 10.4167
_diffrn_measured_fraction_theta_full 0.999
_diffrn_measured_fraction_theta_max 0.999
_diffrn_measurement_device_type 'D8 VENTURE'
_diffrn_measurement_method '/f and /w scans'
_diffrn_radiation_monochromator TRIUMPH
_diffrn_radiation_type MoKa
_diffrn_radiation_wavelength 0.71073
_diffrn_reflns_av_R_equivalents 0.1781
_diffrn_reflns_av_unetI/netI 0.0565
_diffrn_reflns_limit_h_max 21
_diffrn_reflns_limit_h_min -21
_diffrn_reflns_limit_k_max 15
_diffrn_reflns_limit_k_min -15
_diffrn_reflns_limit_l_max 10
_diffrn_reflns_limit_l_min -10
_diffrn_reflns_number 54666
_diffrn_reflns_theta_full 26.00
_diffrn_reflns_theta_max 26.00
_diffrn_reflns_theta_min 2.81
_diffrn_source 'Sealed tube'
_diffrn_source_type 'Sealed tube'
_exptl_absorpt_coefficient_mu 0.936
_exptl_absorpt_correction_T_max 0.89
_exptl_absorpt_correction_T_min 0.82
_exptl_absorpt_correction_type multi-scan
_exptl_absorpt_process_details 'SADABS V2014/3 (Bruker AXS Inc.)'
_exptl_crystal_colour 'clear light pink'
_exptl_crystal_density_diffrn 1.516
_exptl_crystal_density_method 'not measured'
_exptl_crystal_description NEEDLE
_exptl_crystal_F_000 932
_exptl_crystal_size_max 0.210
_exptl_crystal_size_mid 0.180
_exptl_crystal_size_min 0.130
_refine_diff_density_max 2.104
_refine_diff_density_min -0.795
_refine_ls_abs_structure_details
;
Flack x determined using 1082 quotients [(I+)-(I-)]/[(I+)+(I-)]
(Parsons, Flack and Wagner, Acta Cryst. B69 (2013) 249-259).
;
_refine_ls_abs_structure_Flack 0.107(12)
_refine_ls_extinction_method none
_refine_ls_goodness_of_fit_ref 1.048
_refine_ls_hydrogen_treatment constr
_refine_ls_matrix_type full
_refine_ls_number_parameters 248
_refine_ls_number_reflns 3780
_refine_ls_number_restraints 1
_refine_ls_restrained_S_all 1.048
_refine_ls_R_factor_all 0.0925
_refine_ls_R_factor_gt 0.0574
_refine_ls_shift/su_max 0.001
_refine_ls_shift/su_mean 0.000
_refine_ls_structure_factor_coef Fsqd
_refine_ls_weighting_details 'w=1/[\s^2^(Fo^2^)+(0.1000P)^2^+0.8489P] where P=(Fo^2^+2Fc^2^)/3'
_refine_ls_weighting_scheme calc
_refine_ls_wR_factor_gt 0.1431
_refine_ls_wR_factor_ref 0.1634
_reflns_number_gt 2739
_reflns_number_total 3780
_reflns_threshold_expression 'I > 2\s(I)'
_cod_data_source_file ja6b09681_si_002.cif
_cod_data_source_block I
_cod_depositor_comments 'Adding full bibliography for 4125536--4125537.cif.'
_cod_database_code 4125537

loop_
_space_group_symop_operation_xyz
'x, y, z'
'-x, -y, z+1/2'
'-x+1/2, y+1/2, z+1/2'
'x+1/2, -y+1/2, z'

loop_
_atom_site_type_symbol
_atom_site_label
_atom_site_fract_x
_atom_site_fract_y
_atom_site_fract_z
_atom_site_U_iso_or_equiv
_atom_site_adp_type
_atom_site_calc_flag
_atom_site_refinement_flags_adp
_atom_site_refinement_flags_posn
_atom_site_occupancy
Co Co1 0.60513(5) 0.24912(8) 0.2555(2) 0.0182(3) Uani d . . 1
O O1 0.4903(6) 0.3180(7) 0.1435(11) 0.072(3) Uani d . . 1
O O2 0.5453(5) 0.1936(7) 0.0456(11) 0.058(2) Uani d . . 1
O O3 0.4474(5) 0.2649(8) -0.0722(10) 0.069(3) Uani d . . 1
O O4 0.8411(4) 0.3306(5) 0.5542(8) 0.0428(18) Uani d . . 1
O O5 0.7918(4) 0.1809(5) 0.6162(9) 0.0419(18) Uani d . . 1
O O6 0.7695(4) 0.3165(5) 0.7545(10) 0.0433(16) Uani d . . 1
N N1 0.6580(4) 0.3967(5) 0.1922(8) 0.0218(16) Uani d . . 1
N N4 0.7083(4) 0.1641(5) 0.1772(7) 0.0181(15) Uani d . . 1
N N3 0.5746(4) 0.1026(5) 0.3615(8) 0.0176(15) Uani d . . 1
N N2 0.5691(4) 0.3335(5) 0.4611(9) 0.0202(15) Uani d . . 1
N N5 0.4913(5) 0.2575(6) 0.0341(9) 0.0313(19) Uani d . . 1
N N6 0.8011(5) 0.2745(6) 0.6411(10) 0.0286(17) Uani d . . 1
C C10 0.7445(5) 0.4049(6) 0.2241(10) 0.027(2) Uani d . . 1
H H28 0.7526 0.4023 0.3363 0.032 Uiso calc U R 1
H H29 0.7631 0.4733 0.188 0.032 Uiso calc U R 1
C C9 0.7944(5) 0.3220(7) 0.1508(12) 0.028(2) Uani d . . 1
H H27 0.8501 0.342 0.1614 0.033 Uiso calc U R 1
H H26 0.7822 0.3197 0.0401 0.033 Uiso calc U R 1
C C8 0.7839(5) 0.2139(7) 0.2166(10) 0.026(2) Uani d . . 1
H H24 0.8271 0.1694 0.1791 0.032 Uiso calc U R 1
H H25 0.7884 0.2178 0.3295 0.032 Uiso calc U R 1
C C14 0.7057(6) 0.1419(8) 0.0122(11) 0.033(2) Uani d . . 1
H H3 0.6966 0.2063 -0.0444 0.049 Uiso calc U R 1
H H2 0.6632 0.093 -0.0091 0.049 Uiso calc U R 1
H H1 0.7557 0.1116 -0.0201 0.049 Uiso calc U R 1
C C7 0.7049(5) 0.0617(6) 0.2594(14) 0.0262(17) Uani d . . 1
H H23 0.7353 0.0095 0.2013 0.031 Uiso calc U R 1
H H22 0.7289 0.0688 0.362 0.031 Uiso calc U R 1
C C6 0.6221(5) 0.0259(6) 0.2757(13) 0.029(2) Uani d . . 1
H H21 0.599 0.0153 0.173 0.035 Uiso calc U R 1
H H20 0.6212 -0.0412 0.3304 0.035 Uiso calc U R 1
C C5 0.5949(6) 0.0943(7) 0.5287(11) 0.027(2) Uani d . . 1
H H16 0.6525 0.0996 0.5397 0.032 Uiso calc U R 1
H H15 0.5792 0.0249 0.5656 0.032 Uiso calc U R 1
C C4 0.5573(6) 0.1750(7) 0.6301(10) 0.029(2) Uani d . . 1
H H14 0.5643 0.1542 0.7383 0.035 Uiso calc U R 1
H H13 0.5004 0.1765 0.6089 0.035 Uiso calc U R 1
C C3 0.5902(6) 0.2837(7) 0.6092(11) 0.028(2) Uani d . . 1
H H11 0.5709 0.328 0.6938 0.033 Uiso calc U R 1
H H12 0.648 0.2805 0.6172 0.033 Uiso calc U R 1
C C12 0.4835(5) 0.3525(6) 0.4632(11) 0.024(2) Uani d . . 1
H H6 0.4556 0.2866 0.4526 0.037 Uiso calc U R 1
H H4 0.4694 0.3984 0.3781 0.037 Uiso calc U R 1
H H5 0.4689 0.3853 0.5603 0.037 Uiso calc U R 1
C C2 0.6107(6) 0.4351(7) 0.4544(12) 0.030(2) Uani d . . 1
H H9 0.6641 0.4275 0.4975 0.035 Uiso calc U R 1
H H10 0.5821 0.4867 0.5168 0.035 Uiso calc U R 1
C C1 0.6160(5) 0.4721(6) 0.2918(11) 0.027(3) Uani d . . 1
H H8 0.5625 0.4832 0.2512 0.032 Uiso calc U R 1
H H7 0.6439 0.5393 0.2892 0.032 Uiso calc U R 1
C C13 0.4906(5) 0.0739(7) 0.3455(12) 0.031(2) Uani d . . 1
H H18 0.4755 0.0773 0.2374 0.046 Uiso calc U R 1
H H17 0.4583 0.1222 0.4048 0.046 Uiso calc U R 1
H H19 0.4826 0.0034 0.3838 0.046 Uiso calc U R 1
C C11 0.6451(6) 0.4250(8) 0.0298(11) 0.030(2) Uani d . . 1
H H30 0.5895 0.417 0.0046 0.045 Uiso calc U R 1
H H31 0.6764 0.3795 -0.036 0.045 Uiso calc U R 1
H H32 0.6609 0.4971 0.0134 0.045 Uiso calc U R 1

loop_
_atom_site_aniso_label
_atom_site_aniso_U_11
_atom_site_aniso_U_22
_atom_site_aniso_U_33
_atom_site_aniso_U_12
_atom_site_aniso_U_13
_atom_site_aniso_U_23
Co1 0.0202(5) 0.0125(4) 0.0220(5) 0.0016(5) 0.0044(7) -0.0004(5)
O1 0.082(7) 0.082(7) 0.053(6) -0.040(6) 0.023(5) -0.035(5)
O2 0.050(5) 0.055(5) 0.068(6) 0.017(4) -0.009(5) 0.016(5)
O3 0.038(4) 0.127(9) 0.040(5) 0.011(5) -0.011(4) 0.004(5)
O4 0.051(4) 0.040(4) 0.037(4) -0.019(4) 0.013(4) -0.003(4)
O5 0.055(5) 0.016(3) 0.054(5) 0.001(3) -0.003(4) 0.004(3)
O6 0.052(4) 0.046(4) 0.032(4) -0.012(3) 0.012(4) -0.010(4)
N1 0.019(4) 0.014(3) 0.033(4) -0.001(3) 0.004(3) 0.001(3)
N4 0.019(3) 0.013(3) 0.021(4) -0.001(3) 0.006(3) -0.002(3)
N3 0.020(4) 0.012(3) 0.021(4) 0.000(3) 0.006(3) 0.001(3)
N2 0.019(4) 0.017(3) 0.024(4) 0.003(3) 0.003(3) -0.009(3)
N5 0.024(4) 0.050(5) 0.020(4) -0.001(4) -0.006(3) -0.003(4)
N6 0.024(4) 0.032(4) 0.030(4) -0.003(3) 0.001(4) -0.002(3)
C10 0.023(4) 0.029(4) 0.028(6) -0.003(4) 0.003(4) 0.004(4)
C9 0.016(4) 0.031(4) 0.036(5) -0.006(4) 0.002(4) 0.002(4)
C8 0.024(4) 0.030(4) 0.025(6) 0.002(4) -0.001(4) 0.003(3)
C14 0.027(5) 0.038(5) 0.033(6) 0.002(4) 0.005(4) -0.004(4)
C7 0.029(4) 0.018(3) 0.032(4) 0.011(3) -0.004(5) -0.001(5)
C6 0.032(5) 0.015(4) 0.040(7) 0.008(3) 0.010(5) 0.003(5)
C5 0.031(5) 0.024(5) 0.026(5) 0.003(4) 0.004(4) 0.009(4)
C4 0.038(5) 0.030(5) 0.020(5) -0.006(4) 0.002(4) 0.005(4)
C3 0.039(5) 0.023(4) 0.020(5) -0.003(4) -0.004(4) 0.001(4)
C12 0.018(4) 0.019(4) 0.037(5) 0.007(3) 0.011(4) -0.007(4)
C2 0.047(6) 0.016(4) 0.026(5) -0.004(4) 0.001(5) -0.004(4)
C1 0.027(4) 0.012(4) 0.042(8) 0.003(3) 0.004(4) -0.002(4)
C13 0.024(5) 0.028(5) 0.040(6) -0.004(4) 0.006(4) -0.006(4)
C11 0.037(6) 0.024(5) 0.029(5) 0.002(4) 0.003(5) 0.006(4)

loop_
_atom_type_symbol
_atom_type_description
_atom_type_scat_dispersion_real
_atom_type_scat_dispersion_imag
_atom_type_scat_source
C C 0.0033 0.0016 'International Tables Vol C Tables 4.2.6.8 and 6.1.1.4'
H H 0.0000 0.0000 'International Tables Vol C Tables 4.2.6.8 and 6.1.1.4'
N N 0.0061 0.0033 'International Tables Vol C Tables 4.2.6.8 and 6.1.1.4'
O O 0.0106 0.0060 'International Tables Vol C Tables 4.2.6.8 and 6.1.1.4'
Co Co 0.3494 0.9721 'International Tables Vol C Tables 4.2.6.8 and 6.1.1.4'

loop_
_geom_angle_atom_site_label_1
_geom_angle_atom_site_label_2
_geom_angle_atom_site_label_3
_geom_angle
N3 Co1 N1 165.9(3)
N3 Co1 N4 83.6(2)
N1 Co1 N4 91.5(2)
N3 Co1 N2 91.0(3)
N1 Co1 N2 83.6(3)
N4 Co1 N2 137.2(3)
N3 Co1 O2 87.7(3)
N1 Co1 O2 105.3(3)
N4 Co1 O2 87.1(3)
N2 Co1 O2 135.3(3)
N3 Co1 O1 107.8(3)
N1 Co1 O1 84.8(3)
N4 Co1 O1 136.7(3)
N2 Co1 O1 85.4(3)
O2 Co1 O1 53.0(3)
N5 O1 Co1 94.1(7)
N5 O2 Co1 101.2(7)
C11 N1 C1 109.1(7)
C11 N1 C10 107.8(7)
C1 N1 C10 108.5(7)
C11 N1 Co1 113.4(5)
C1 N1 Co1 103.0(5)
C10 N1 Co1 114.8(5)
C14 N4 C8 109.8(7)
C14 N4 C7 107.1(7)
C8 N4 C7 107.7(6)
C14 N4 Co1 112.4(6)
C8 N4 Co1 114.3(5)
C7 N4 Co1 105.1(5)
C6 N3 C13 108.3(7)
C6 N3 C5 108.5(7)
C13 N3 C5 107.2(7)
C6 N3 Co1 103.6(5)
C13 N3 Co1 114.1(5)
C5 N3 Co1 114.9(5)
C12 N2 C3 107.4(7)
C12 N2 C2 108.9(7)
C3 N2 C2 107.4(7)
C12 N2 Co1 111.7(5)
C3 N2 Co1 115.5(5)
C2 N2 Co1 105.7(5)
O3 N5 O1 122.8(10)
O3 N5 O2 125.5(9)
O1 N5 O2 111.6(9)
O5 N6 O4 121.8(8)
O5 N6 O6 120.5(8)
O4 N6 O6 117.7(7)
N1 C10 C9 115.1(7)
N1 C10 H28 108.5
C9 C10 H28 108.5
N1 C10 H29 108.5
C9 C10 H29 108.5
H28 C10 H29 107.5
C10 C9 C8 115.1(7)
C10 C9 H27 108.5
C8 C9 H27 108.5
C10 C9 H26 108.5
C8 C9 H26 108.5
H27 C9 H26 107.5
N4 C8 C9 114.4(7)
N4 C8 H24 108.7
C9 C8 H24 108.7
N4 C8 H25 108.7
C9 C8 H25 108.7
H24 C8 H25 107.6
N4 C14 H3 109.5
N4 C14 H2 109.5
H3 C14 H2 109.5
N4 C14 H1 109.5
H3 C14 H1 109.5
H2 C14 H1 109.5
C6 C7 N4 110.7(7)
C6 C7 H23 109.5
N4 C7 H23 109.5
C6 C7 H22 109.5
N4 C7 H22 109.5
H23 C7 H22 108.1
N3 C6 C7 111.0(7)
N3 C6 H21 109.4
C7 C6 H21 109.4
N3 C6 H20 109.4
C7 C6 H20 109.4
H21 C6 H20 108.0
N3 C5 C4 115.0(7)
N3 C5 H16 108.5
C4 C5 H16 108.5
N3 C5 H15 108.5
C4 C5 H15 108.5
H16 C5 H15 107.5
C5 C4 C3 114.1(8)
C5 C4 H14 108.7
C3 C4 H14 108.7
C5 C4 H13 108.7
C3 C4 H13 108.7
H14 C4 H13 107.6
N2 C3 C4 114.4(7)
N2 C3 H11 108.7
C4 C3 H11 108.7
N2 C3 H12 108.7
C4 C3 H12 108.7
H11 C3 H12 107.6
N2 C12 H6 109.5
N2 C12 H4 109.5
H6 C12 H4 109.5
N2 C12 H5 109.5
H6 C12 H5 109.5
H4 C12 H5 109.5
N2 C2 C1 110.2(8)
N2 C2 H9 109.6
C1 C2 H9 109.6
N2 C2 H10 109.6
C1 C2 H10 109.6
H9 C2 H10 108.1
N1 C1 C2 111.9(7)
N1 C1 H8 109.2
C2 C1 H8 109.2
N1 C1 H7 109.2
C2 C1 H7 109.2
H8 C1 H7 107.9
N3 C13 H18 109.5
N3 C13 H17 109.5
H18 C13 H17 109.5
N3 C13 H19 109.5
H18 C13 H19 109.5
H17 C13 H19 109.5
N1 C11 H30 109.5
N1 C11 H31 109.5
H30 C11 H31 109.5
N1 C11 H32 109.5
H30 C11 H32 109.5
H31 C11 H32 109.5

loop_
_geom_bond_atom_site_label_1
_geom_bond_atom_site_label_2
_geom_bond_distance
Co1 N3 2.170(6)
Co1 N1 2.180(7)
Co1 N4 2.185(7)
Co1 N2 2.189(7)
Co1 O2 2.217(10)
Co1 O1 2.365(11)
O1 N5 1.234(11)
O2 N5 1.242(11)
O3 N5 1.196(11)
O4 N6 1.252(10)
O5 N6 1.239(10)
O6 N6 1.252(11)
N1 C11 1.482(11)
N1 C1 1.489(11)
N1 C10 1.506(11)
N4 C14 1.471(11)
N4 C8 1.483(11)
N4 C7 1.505(10)
N3 C6 1.483(11)
N3 C13 1.488(11)
N3 C5 1.505(11)
N2 C12 1.481(11)
N2 C3 1.488(12)
N2 C2 1.493(11)
C10 C9 1.510(12)
C10 H28 0.99
C10 H29 0.99
C9 C8 1.520(13)
C9 H27 0.99
C9 H26 0.99
C8 H24 0.99
C8 H25 0.99
C14 H3 0.98
C14 H2 0.98
C14 H1 0.98
C7 C6 1.493(12)
C7 H23 0.99
C7 H22 0.99
C6 H21 0.99
C6 H20 0.99
C5 C4 1.511(13)
C5 H16 0.99
C5 H15 0.99
C4 C3 1.523(12)
C4 H14 0.99
C4 H13 0.99
C3 H11 0.99
C3 H12 0.99
C12 H6 0.98
C12 H4 0.98
C12 H5 0.98
C2 C1 1.502(14)
C2 H9 0.99
C2 H10 0.99
C1 H8 0.99
C1 H7 0.99
C13 H18 0.98
C13 H17 0.98
C13 H19 0.98
C11 H30 0.98
C11 H31 0.98
C11 H32 0.98

loop_
_geom_torsion_atom_site_label_1
_geom_torsion_atom_site_label_2
_geom_torsion_atom_site_label_3
_geom_torsion_atom_site_label_4
_geom_torsion
Co1 O1 N5 O3 -172.5(9)
Co1 O1 N5 O2 3.8(8)
Co1 O2 N5 O3 172.1(9)
Co1 O2 N5 O1 -4.1(9)
C11 N1 C10 C9 -71.2(9)
C1 N1 C10 C9 170.8(7)
Co1 N1 C10 C9 56.2(9)
N1 C10 C9 C8 -69.3(10)
C14 N4 C8 C9 67.5(10)
C7 N4 C8 C9 -176.1(7)
Co1 N4 C8 C9 -59.7(8)
C10 C9 C8 N4 71.6(10)
C14 N4 C7 C6 -83.6(10)
C8 N4 C7 C6 158.3(8)
Co1 N4 C7 C6 36.1(9)
C13 N3 C6 C7 168.2(8)
C5 N3 C6 C7 -75.8(10)
Co1 N3 C6 C7 46.7(9)
N4 C7 C6 N3 -58.8(11)
C6 N3 C5 C4 174.1(7)
C13 N3 C5 C4 -69.2(9)
Co1 N3 C5 C4 58.7(9)
N3 C5 C4 C3 -71.0(10)
C12 N2 C3 C4 67.3(9)
C2 N2 C3 C4 -175.7(8)
Co1 N2 C3 C4 -58.0(9)
C5 C4 C3 N2 70.4(10)
C12 N2 C2 C1 -83.9(9)
C3 N2 C2 C1 160.1(8)
Co1 N2 C2 C1 36.2(8)
C11 N1 C1 C2 166.8(8)
C10 N1 C1 C2 -76.0(9)
Co1 N1 C1 C2 46.1(8)
N2 C2 C1 N1 -58.8(10)
